data_1529612
loop_
_publ_author_name
'Bell, R.G.'
'Weller, M.T.'

_publ_section_title
;
 Structure of the proton conductor, cubic H Sb O3 * x(H2 O)
;
_journal_name_full 'Solid State Ionics'
_journal_page_first 601
_journal_page_last 606
_journal_volume 28
_journal_year 1988
_chemical_formula_sum 'D2.62 O3.81 Sb'
_chemical_name_systematic 'D Sb O3 (D2 O)0.81'
_space_group_IT_number 204
_symmetry_space_group_name_Hall '-I 2 2 3'
_symmetry_space_group_name_H-M 'I m -3'
_cell_angle_alpha 90
_cell_angle_beta 90
_cell_angle_gamma 90
_cell_formula_units_Z 12
_cell_length_a 9.5505
_cell_length_b 9.5505
_cell_length_c 9.5505
_cell_volume 871.121
_citation_journal_id_ASTM SSIOD3
_cod_data_source_file Bell_SSIOD3_1988_1690.cif
_cod_data_source_block D2.62O3.81Sb1
_cod_original_cell_volume 871.1207
_cod_original_formula_sum 'D2.62 O3.81 Sb1'
_cod_database_code 1529612

loop_
_symmetry_equiv_pos_as_xyz
x,y,z
-x,-y,z
x,-y,-z
-x,y,-z
z,x,y
-z,-x,y
z,-x,-y
-z,x,-y
y,z,x
y,-z,-x
-y,z,-x
-y,-z,x
-x,-y,-z
x,y,-z
-x,y,z
x,-y,z
-z,-x,-y
z,x,-y
-z,x,y
z,-x,y
-y,-z,-x
-y,z,x
y,-z,x
y,z,-x
x+1/2,y+1/2,z+1/2
-x+1/2,-y+1/2,z+1/2
x+1/2,-y+1/2,-z+1/2
-x+1/2,y+1/2,-z+1/2
z+1/2,x+1/2,y+1/2
-z+1/2,-x+1/2,y+1/2
z+1/2,-x+1/2,-y+1/2
-z+1/2,x+1/2,-y+1/2
y+1/2,z+1/2,x+1/2
y+1/2,-z+1/2,-x+1/2
-y+1/2,z+1/2,-x+1/2
-y+1/2,-z+1/2,x+1/2
-x+1/2,-y+1/2,-z+1/2
x+1/2,y+1/2,-z+1/2
-x+1/2,y+1/2,z+1/2
x+1/2,-y+1/2,z+1/2
-z+1/2,-x+1/2,-y+1/2
z+1/2,x+1/2,-y+1/2
-z+1/2,x+1/2,y+1/2
z+1/2,-x+1/2,y+1/2
-y+1/2,-z+1/2,-x+1/2
-y+1/2,z+1/2,x+1/2
y+1/2,-z+1/2,x+1/2
y+1/2,z+1/2,-x+1/2

loop_
_atom_site_label
_atom_site_type_symbol
_atom_site_fract_x
_atom_site_fract_y
_atom_site_fract_z
_atom_site_occupancy
_atom_site_U_iso_or_equiv
Sb1 Sb+5 0.84 0 0.5 1 0.0
O4 O-2 0.1055 0.1055 0.1055 0.275 0.0
D4 D+1 0 0.048 0.2711 0.279 0.0
D2 D+1 0.1919 0.0674 0.111 0.092 0.0
O1 O-2 0.3665 0 0 1 0.0
D1 D+1 0.2366 0.2244 0.1052 0.331 0.0
O3 O-2 0.1671 0.1671 0.1671 0.331 0.0
O2 O-2 0 0.3428 0.2912 1 0.0
D3 D+1 0.0868 0.2016 0.1617 0.092 0.0
